data_7240442
loop_
_publ_author_name
'Zhang, Hua'
'Zhan, Xiao-Yu'
'Dong, Yu'
'Yang, Jian'
'He, Shuai'
'Shi, Zhi-Chuan'
'Zhang, Xiao-Mei'
'Wang, Ji-Yu'

_publ_section_title
;
 Dehydration in water: frustrated Lewis pairs directly catalyzed
 allylization of electron-rich arenes and allyl alcohols
;
_journal_issue 29
_journal_name_full 'RSC Advances'
_journal_page_first 16942
_journal_page_last 16948
_journal_paper_doi 10.1039/D0RA02912B
_journal_volume 10
_journal_year 2020
_chemical_formula_moiety 'C27 H21 N3'
_chemical_formula_sum 'C27 H21 N3'
_chemical_formula_weight 387.47
_space_group_crystal_system monoclinic
_space_group_IT_number 14
_space_group_name_Hall '-P 2yn'
_space_group_name_H-M_alt 'P 1 21/n 1'
_atom_sites_solution_hydrogens geom
_atom_sites_solution_primary direct
_audit_block_doi 10.5517/ccdc.csd.cc244tgl
_audit_creation_date 2019-10-31
_audit_creation_method
;
Olex2 1.2
(compiled 2018.05.29 svn.r3508 for OlexSys, GUI svn.r5506)
;
_audit_update_record
;
2019-12-09 deposited with the CCDC.	2020-04-23 downloaded from the CCDC.
;
_cell_angle_alpha 90
_cell_angle_beta 97.603(5)
_cell_angle_gamma 90
_cell_formula_units_Z 4
_cell_length_a 13.7508(9)
_cell_length_b 5.6719(4)
_cell_length_c 26.3268(15)
_cell_measurement_reflns_used 2880
_cell_measurement_temperature 293(2)
_cell_measurement_theta_max 27.6350
_cell_measurement_theta_min 3.5420
_cell_volume 2035.3(2)
_computing_cell_refinement
;
CrysAlisPro, Agilent Technologies,
Version 1.171.37.34 (release 22-05-2014 CrysAlis171 .NET)
(compiled May 22 2014,16:03:01)
;
_computing_data_collection
;
CrysAlisPro, Agilent Technologies,
Version 1.171.37.34 (release 22-05-2014 CrysAlis171 .NET)
(compiled May 22 2014,16:03:01)
;
_computing_data_reduction
;
CrysAlisPro, Agilent Technologies,
Version 1.171.37.34 (release 22-05-2014 CrysAlis171 .NET)
(compiled May 22 2014,16:03:01)
;
_computing_molecular_graphics 'Olex2 (Dolomanov et al., 2009)'
_computing_publication_material 'Olex2 (Dolomanov et al., 2009)'
_computing_structure_refinement 'ShelXL (Sheldrick, 2015)'
_computing_structure_solution 'ShelXS (Sheldrick, 2008)'
_diffrn_ambient_temperature 293.15
_diffrn_detector 'CCD plate'
_diffrn_detector_area_resol_mean 16.0874
_diffrn_detector_type Eos
_diffrn_measured_fraction_theta_full 0.998
_diffrn_measured_fraction_theta_max 0.999
_diffrn_measurement_details
;
#__ type_ start__ end____ width___ exp.time_
  1 omega  -11.00   51.40   0.8000    1.0000
omega____ theta____ kappa____ phi______ frames
    -      -14.9669   77.0000 -150.0000 78

#__ type_ start__ end____ width___ exp.time_
  2 omega  -60.00  -34.40   0.8000    1.0000
omega____ theta____ kappa____ phi______ frames
    -      -14.9669  129.0000 -154.0000 32

#__ type_ start__ end____ width___ exp.time_
  3 omega  -67.00  -42.20   0.8000    1.0000
omega____ theta____ kappa____ phi______ frames
    -      -14.9669  141.0000   17.0000 31

#__ type_ start__ end____ width___ exp.time_
  4 omega  -83.00    3.40   0.8000    1.0000
omega____ theta____ kappa____ phi______ frames
    -      -14.9669  -38.0000  -90.0000 108

#__ type_ start__ end____ width___ exp.time_
  5 omega  -23.00   21.00   0.8000    1.0000
omega____ theta____ kappa____ phi______ frames
    -       16.9981  -99.0000 -150.0000 55

#__ type_ start__ end____ width___ exp.time_
  6 omega   19.00   43.80   0.8000    1.0000
omega____ theta____ kappa____ phi______ frames
    -       16.9981 -141.0000  -39.0000 31

#__ type_ start__ end____ width___ exp.time_
  7 omega   46.00   70.80   0.8000    1.0000
omega____ theta____ kappa____ phi______ frames
    -       16.9981 -129.0000  132.0000 31
;
_diffrn_measurement_device 'four-circle diffractometer'
_diffrn_measurement_device_type 'Xcalibur, Eos'
_diffrn_measurement_method '\w scans'
_diffrn_orient_matrix_UB_11 0.0034153000
_diffrn_orient_matrix_UB_12 0.0009368000
_diffrn_orient_matrix_UB_13 -0.0266450000
_diffrn_orient_matrix_UB_21 0.0510529000
_diffrn_orient_matrix_UB_22 -0.0224601000
_diffrn_orient_matrix_UB_23 0.0052213000
_diffrn_orient_matrix_UB_31 -0.0092968000
_diffrn_orient_matrix_UB_32 -0.1231171000
_diffrn_orient_matrix_UB_33 -0.0011758000
_diffrn_radiation_monochromator graphite
_diffrn_radiation_probe x-ray
_diffrn_radiation_type MoK\a
_diffrn_radiation_wavelength 0.71073
_diffrn_reflns_av_R_equivalents 0.0259
_diffrn_reflns_av_unetI/netI 0.0404
_diffrn_reflns_Laue_measured_fraction_full 0.998
_diffrn_reflns_Laue_measured_fraction_max 0.999
_diffrn_reflns_limit_h_max 16
_diffrn_reflns_limit_h_min -17
_diffrn_reflns_limit_k_max 6
_diffrn_reflns_limit_k_min -7
_diffrn_reflns_limit_l_max 32
_diffrn_reflns_limit_l_min -23
_diffrn_reflns_number 11967
_diffrn_reflns_point_group_measured_fraction_full 0.998
_diffrn_reflns_point_group_measured_fraction_max 0.999
_diffrn_reflns_theta_full 25.242
_diffrn_reflns_theta_max 26.371
_diffrn_reflns_theta_min 3.123
_diffrn_source 'Enhance (Mo) X-ray Source'
_exptl_absorpt_coefficient_mu 0.075
_exptl_absorpt_correction_T_max 1.00000
_exptl_absorpt_correction_T_min 0.99032
_exptl_absorpt_correction_type multi-scan
_exptl_absorpt_process_details
;
CrysAlisPro, Agilent Technologies,
Version 1.171.37.34 (release 22-05-2014 CrysAlis171 .NET)
(compiled May 22 2014,16:03:01)
Empirical absorption correction using spherical harmonics,
 implemented in SCALE3 ABSPACK scaling algorithm.
;
_exptl_crystal_density_diffrn 1.265
_exptl_crystal_density_method 'not measured'
_exptl_crystal_F_000 816
_exptl_crystal_size_max 0.35
_exptl_crystal_size_mid 0.3
_exptl_crystal_size_min 0.25
_refine_diff_density_max 0.140
_refine_diff_density_min -0.177
_refine_diff_density_rms 0.036
_refine_ls_extinction_method none
_refine_ls_goodness_of_fit_ref 1.018
_refine_ls_hydrogen_treatment constr
_refine_ls_matrix_type full
_refine_ls_number_parameters 271
_refine_ls_number_reflns 4148
_refine_ls_number_restraints 0
_refine_ls_restrained_S_all 1.018
_refine_ls_R_factor_all 0.0781
_refine_ls_R_factor_gt 0.0514
_refine_ls_shift/su_max 0.000
_refine_ls_shift/su_mean 0.000
_refine_ls_structure_factor_coef Fsqd
_refine_ls_weighting_details 'w=1/[\s^2^(Fo^2^)+(0.0412P)^2^+0.4790P] where P=(Fo^2^+2Fc^2^)/3'
_refine_ls_weighting_scheme calc
_refine_ls_wR_factor_gt 0.1046
_refine_ls_wR_factor_ref 0.1173
_reflns_Friedel_coverage 0.000
_reflns_number_gt 2956
_reflns_number_total 4148
_reflns_threshold_expression 'I > 2\s(I)'
_cod_data_source_file d0ra02912b2.cif
_cod_data_source_block 191030_s2_zh
_cod_depositor_comments 'Adding full bibliography for 7240441--7240442.cif.'
_cod_original_cell_volume 2035.2(2)
_cod_database_code 7240442
_shelx_shelxl_version_number 2014/7
_chemical_oxdiff_formula c12h12n2o2
_shelx_space_group_comment
;
The symmetry employed for this shelxl refinement is uniquely defined
by the following loop, which should always be used as a source of
symmetry information in preference to the above space-group names.
They are only intended as comments.
;
_shelx_estimated_absorpt_t_max 0.981
_shelx_estimated_absorpt_t_min 0.974
_reflns_odcompleteness_completeness 99.74
_reflns_odcompleteness_iscentric 1
_reflns_odcompleteness_theta 26.32
_olex2_refinement_description
;
1. Fixed Uiso
 At 1.2 times of:
  All C(H) groups
2.a Ternary CH refined with riding coordinates:
 C13(H13)
2.b Aromatic/amide H refined with riding coordinates:
 C2(H2), C3(H3), C4(H4), C5(H5), C8(H8), C10(H10), C11(H11), C12(H12),
 C15(H15), C16(H16), C17(H17), C18(H18), C19(H19), C20(H20), C21(H21), C23(H23),
  C24(H24), C25(H25), C26(H26), C27(H27)
;
_olex2_submission_special_instructions 'No special instructions were received'

loop_
_space_group_symop_operation_xyz
'x, y, z'
'-x+1/2, y+1/2, -z+1/2'
'-x, -y, -z'
'x-1/2, -y-1/2, z-1/2'

loop_
_atom_site_label
_atom_site_type_symbol
_atom_site_fract_x
_atom_site_fract_y
_atom_site_fract_z
_atom_site_U_iso_or_equiv
_atom_site_adp_type
_atom_site_occupancy
_atom_site_site_symmetry_order
_atom_site_calc_flag
_atom_site_refinement_flags_posn
_atom_site_refinement_flags_adp
_atom_site_refinement_flags_occupancy
_atom_site_disorder_assembly
_atom_site_disorder_group
N1 N 0.47063(10) 0.3860(3) 0.37200(5) 0.0402(4) Uani 1 1 d . . . . .
N2 N 0.33773(11) 0.1290(3) 0.35744(6) 0.0496(4) Uani 1 1 d . . . . .
N3 N 0.45701(12) 0.0957(3) 0.43170(6) 0.0516(4) Uani 1 1 d . . . . .
C1 C 0.44808(12) 0.5306(3) 0.32869(6) 0.0383(4) Uani 1 1 d . . . . .
C2 C 0.37447(13) 0.5183(4) 0.28722(7) 0.0479(5) Uani 1 1 d . . . . .
H2 H 0.3286 0.3970 0.2843 0.057 Uiso 1 1 calc R . . . .
C3 C 0.37177(14) 0.6918(4) 0.25056(7) 0.0532(5) Uani 1 1 d . . . . .
H3 H 0.3232 0.6864 0.2224 0.064 Uiso 1 1 calc R . . . .
C4 C 0.43946(15) 0.8747(4) 0.25433(7) 0.0513(5) Uani 1 1 d . . . . .
H4 H 0.4347 0.9911 0.2293 0.062 Uiso 1 1 calc R . . . .
C5 C 0.51368(13) 0.8850(3) 0.29492(6) 0.0436(4) Uani 1 1 d . . . . .
H5 H 0.5594 1.0066 0.2973 0.052 Uiso 1 1 calc R . . . .
C6 C 0.51892(12) 0.7098(3) 0.33231(6) 0.0364(4) Uani 1 1 d . . . . .
C7 C 0.58679(12) 0.6705(3) 0.37808(6) 0.0362(4) Uani 1 1 d . . . . .
C8 C 0.55549(12) 0.4767(3) 0.40054(6) 0.0399(4) Uani 1 1 d . . . . .
H8 H 0.5861 0.4117 0.4309 0.048 Uiso 1 1 calc R . . . .
C9 C 0.41854(13) 0.1936(3) 0.38770(6) 0.0411(4) Uani 1 1 d . . . . .
C10 C 0.29378(15) -0.0621(4) 0.37316(8) 0.0582(6) Uani 1 1 d . . . . .
H10 H 0.2375 -0.1168 0.3532 0.070 Uiso 1 1 calc R . . . .
C11 C 0.32698(16) -0.1819(4) 0.41705(8) 0.0608(6) Uani 1 1 d . . . . .
H11 H 0.2953 -0.3159 0.4270 0.073 Uiso 1 1 calc R . . . .
C12 C 0.40923(17) -0.0942(4) 0.44555(8) 0.0586(6) Uani 1 1 d . . . . .
H12 H 0.4331 -0.1701 0.4760 0.070 Uiso 1 1 calc R . . . .
C13 C 0.67464(13) 0.8212(3) 0.39662(6) 0.0392(4) Uani 1 1 d . . . . .
H13 H 0.6496 0.9807 0.4009 0.047 Uiso 1 1 calc R . . . .
C14 C 0.74730(12) 0.8410(3) 0.35782(6) 0.0362(4) Uani 1 1 d . . . . .
C15 C 0.80729(15) 1.0390(3) 0.35863(7) 0.0512(5) Uani 1 1 d . . . . .
H15 H 0.8020 1.1578 0.3825 0.061 Uiso 1 1 calc R . . . .
C16 C 0.87460(15) 1.0607(4) 0.32434(8) 0.0585(6) Uani 1 1 d . . . . .
H16 H 0.9144 1.1937 0.3254 0.070 Uiso 1 1 calc R . . . .
C17 C 0.88332(14) 0.8884(4) 0.28886(7) 0.0539(5) Uani 1 1 d . . . . .
H17 H 0.9286 0.9037 0.2658 0.065 Uiso 1 1 calc R . . . .
C18 C 0.82448(14) 0.6929(4) 0.28778(7) 0.0519(5) Uani 1 1 d . . . . .
H18 H 0.8300 0.5749 0.2638 0.062 Uiso 1 1 calc R . . . .
C19 C 0.75717(13) 0.6695(3) 0.32196(6) 0.0434(4) Uani 1 1 d . . . . .
H19 H 0.7179 0.5357 0.3207 0.052 Uiso 1 1 calc R . . . .
C20 C 0.72240(14) 0.7434(3) 0.44884(6) 0.0468(5) Uani 1 1 d . . . . .
H20 H 0.6927 0.7919 0.4768 0.056 Uiso 1 1 calc R . . . .
C21 C 0.80099(14) 0.6151(3) 0.45849(7) 0.0456(5) Uani 1 1 d . . . . .
H21 H 0.8305 0.5677 0.4304 0.055 Uiso 1 1 calc R . . . .
C22 C 0.84841(13) 0.5365(3) 0.50926(6) 0.0426(4) Uani 1 1 d . . . . .
C23 C 0.84297(15) 0.6655(4) 0.55307(7) 0.0546(5) Uani 1 1 d . . . . .
H23 H 0.8072 0.8052 0.5511 0.065 Uiso 1 1 calc R . . . .
C24 C 0.88981(18) 0.5906(4) 0.59981(8) 0.0714(7) Uani 1 1 d . . . . .
H24 H 0.8852 0.6799 0.6290 0.086 Uiso 1 1 calc R . . . .
C25 C 0.94287(17) 0.3866(5) 0.60364(8) 0.0689(7) Uani 1 1 d . . . . .
H25 H 0.9747 0.3374 0.6352 0.083 Uiso 1 1 calc R . . . .
C26 C 0.94883(16) 0.2555(4) 0.56075(9) 0.0652(6) Uani 1 1 d . . . . .
H26 H 0.9843 0.1154 0.5631 0.078 Uiso 1 1 calc R . . . .
C27 C 0.90235(15) 0.3304(4) 0.51395(8) 0.0586(6) Uani 1 1 d . . . . .
H27 H 0.9074 0.2402 0.4849 0.070 Uiso 1 1 calc R . . . .

loop_
_atom_site_aniso_label
_atom_site_aniso_U_11
_atom_site_aniso_U_22
_atom_site_aniso_U_33
_atom_site_aniso_U_23
_atom_site_aniso_U_13
_atom_site_aniso_U_12
N1 0.0341(8) 0.0455(9) 0.0400(8) 0.0037(7) 0.0011(6) -0.0014(7)
N2 0.0380(9) 0.0556(11) 0.0553(9) -0.0010(8) 0.0068(7) -0.0052(8)
N3 0.0554(10) 0.0546(10) 0.0456(9) 0.0083(8) 0.0097(8) -0.0026(8)
C1 0.0320(9) 0.0479(11) 0.0351(9) 0.0007(8) 0.0047(7) 0.0061(8)
C2 0.0367(10) 0.0616(13) 0.0439(10) -0.0041(9) 0.0003(8) 0.0004(9)
C3 0.0440(12) 0.0743(15) 0.0387(10) 0.0031(10) -0.0043(8) 0.0112(11)
C4 0.0526(12) 0.0624(13) 0.0388(10) 0.0106(9) 0.0061(9) 0.0122(10)
C5 0.0418(11) 0.0509(11) 0.0390(10) 0.0049(8) 0.0082(8) 0.0041(9)
C6 0.0301(9) 0.0462(11) 0.0335(9) 0.0003(7) 0.0068(7) 0.0066(8)
C7 0.0314(9) 0.0439(10) 0.0334(9) -0.0002(8) 0.0042(7) 0.0048(8)
C8 0.0356(10) 0.0483(11) 0.0343(9) 0.0009(8) -0.0008(7) 0.0034(8)
C9 0.0385(10) 0.0454(11) 0.0410(10) -0.0012(8) 0.0106(8) 0.0038(8)
C10 0.0474(13) 0.0600(14) 0.0693(14) -0.0056(11) 0.0153(10) -0.0109(10)
C11 0.0594(14) 0.0544(13) 0.0732(15) 0.0029(11) 0.0260(12) -0.0089(11)
C12 0.0661(15) 0.0579(14) 0.0548(12) 0.0107(10) 0.0185(11) 0.0005(12)
C13 0.0379(10) 0.0410(10) 0.0378(9) -0.0052(8) 0.0012(7) 0.0032(8)
C14 0.0334(9) 0.0394(10) 0.0338(9) 0.0026(7) -0.0033(7) 0.0008(8)
C15 0.0557(13) 0.0435(12) 0.0524(11) -0.0004(9) -0.0006(9) -0.0064(10)
C16 0.0498(13) 0.0561(14) 0.0681(14) 0.0165(11) 0.0018(10) -0.0160(10)
C17 0.0401(11) 0.0710(15) 0.0510(11) 0.0169(11) 0.0072(9) 0.0013(11)
C18 0.0461(12) 0.0618(14) 0.0487(11) -0.0022(9) 0.0099(9) 0.0032(10)
C19 0.0380(10) 0.0457(11) 0.0466(10) -0.0034(8) 0.0056(8) -0.0045(8)
C20 0.0407(11) 0.0633(13) 0.0358(9) -0.0079(9) 0.0026(8) -0.0009(10)
C21 0.0471(12) 0.0492(12) 0.0405(10) -0.0029(8) 0.0058(8) 0.0007(9)
C22 0.0363(10) 0.0486(11) 0.0415(10) 0.0022(8) -0.0004(8) -0.0057(9)
C23 0.0566(13) 0.0559(13) 0.0481(11) -0.0036(9) -0.0044(9) 0.0027(10)
C24 0.0797(17) 0.0845(18) 0.0451(12) -0.0077(11) -0.0099(11) 0.0037(14)
C25 0.0597(15) 0.0879(18) 0.0530(13) 0.0187(12) -0.0150(11) -0.0008(13)
C26 0.0564(14) 0.0613(15) 0.0743(15) 0.0157(12) -0.0050(11) 0.0094(11)
C27 0.0586(14) 0.0601(14) 0.0551(12) -0.0019(10) -0.0003(10) 0.0059(11)

loop_
_atom_type_symbol
_atom_type_description
_atom_type_scat_dispersion_real
_atom_type_scat_dispersion_imag
_atom_type_scat_source
C C 0.0033 0.0016 'International Tables Vol C Tables 4.2.6.8 and 6.1.1.4'
H H 0.0000 0.0000 'International Tables Vol C Tables 4.2.6.8 and 6.1.1.4'
N N 0.0061 0.0033 'International Tables Vol C Tables 4.2.6.8 and 6.1.1.4'

loop_
_geom_angle_atom_site_label_1
_geom_angle_atom_site_label_2
_geom_angle_atom_site_label_3
_geom_angle
_geom_angle_site_symmetry_1
_geom_angle_site_symmetry_3
_geom_angle_publ_flag
C8 N1 C1 107.45(14) . . ?
C9 N1 C1 128.97(14) . . ?
C9 N1 C8 123.49(14) . . ?
C9 N2 C10 114.51(17) . . ?
C9 N3 C12 114.88(17) . . ?
C2 C1 N1 131.91(17) . . ?
C2 C1 C6 121.16(16) . . ?
C6 C1 N1 106.92(14) . . ?
C1 C2 H2 121.1 . . ?
C3 C2 C1 117.71(18) . . ?
C3 C2 H2 121.1 . . ?
C2 C3 H3 119.0 . . ?
C2 C3 C4 121.92(17) . . ?
C4 C3 H3 119.0 . . ?
C3 C4 H4 119.7 . . ?
C5 C4 C3 120.53(17) . . ?
C5 C4 H4 119.7 . . ?
C4 C5 H5 120.6 . . ?
C4 C5 C6 118.76(18) . . ?
C6 C5 H5 120.6 . . ?
C1 C6 C7 108.19(14) . . ?
C5 C6 C1 119.87(15) . . ?
C5 C6 C7 131.94(17) . . ?
C6 C7 C13 125.86(15) . . ?
C8 C7 C6 106.53(15) . . ?
C8 C7 C13 127.61(15) . . ?
N1 C8 H8 124.5 . . ?
C7 C8 N1 110.90(15) . . ?
C7 C8 H8 124.5 . . ?
N2 C9 N1 117.27(16) . . ?
N3 C9 N1 115.04(16) . . ?
N3 C9 N2 127.69(18) . . ?
N2 C10 H10 118.2 . . ?
N2 C10 C11 123.6(2) . . ?
C11 C10 H10 118.2 . . ?
C10 C11 H11 121.8 . . ?
C12 C11 C10 116.3(2) . . ?
C12 C11 H11 121.8 . . ?
N3 C12 C11 123.0(2) . . ?
N3 C12 H12 118.5 . . ?
C11 C12 H12 118.5 . . ?
C7 C13 H13 106.4 . . ?
C7 C13 C14 113.13(13) . . ?
C7 C13 C20 111.25(15) . . ?
C14 C13 H13 106.4 . . ?
C20 C13 H13 106.4 . . ?
C20 C13 C14 112.78(14) . . ?
C15 C14 C13 119.25(16) . . ?
C19 C14 C13 122.76(16) . . ?
C19 C14 C15 117.99(17) . . ?
C14 C15 H15 119.7 . . ?
C16 C15 C14 120.58(18) . . ?
C16 C15 H15 119.7 . . ?
C15 C16 H16 119.7 . . ?
C17 C16 C15 120.63(19) . . ?
C17 C16 H16 119.7 . . ?
C16 C17 H17 120.4 . . ?
C16 C17 C18 119.17(18) . . ?
C18 C17 H17 120.4 . . ?
C17 C18 H18 119.7 . . ?
C17 C18 C19 120.59(19) . . ?
C19 C18 H18 119.7 . . ?
C14 C19 C18 121.04(18) . . ?
C14 C19 H19 119.5 . . ?
C18 C19 H19 119.5 . . ?
C13 C20 H20 116.8 . . ?
C21 C20 C13 126.31(17) . . ?
C21 C20 H20 116.8 . . ?
C20 C21 H21 116.5 . . ?
C20 C21 C22 127.01(17) . . ?
C22 C21 H21 116.5 . . ?
C23 C22 C21 122.12(17) . . ?
C23 C22 C27 117.59(17) . . ?
C27 C22 C21 120.26(17) . . ?
C22 C23 H23 119.6 . . ?
C22 C23 C24 120.9(2) . . ?
C24 C23 H23 119.6 . . ?
C23 C24 H24 119.7 . . ?
C25 C24 C23 120.6(2) . . ?
C25 C24 H24 119.7 . . ?
C24 C25 H25 120.3 . . ?
C26 C25 C24 119.44(19) . . ?
C26 C25 H25 120.3 . . ?
C25 C26 H26 120.0 . . ?
C25 C26 C27 120.0(2) . . ?
C27 C26 H26 120.0 . . ?
C22 C27 H27 119.3 . . ?
C26 C27 C22 121.40(19) . . ?
C26 C27 H27 119.3 . . ?

loop_
_geom_bond_atom_site_label_1
_geom_bond_atom_site_label_2
_geom_bond_distance
_geom_bond_site_symmetry_2
_geom_bond_publ_flag
N1 C1 1.406(2) . ?
N1 C8 1.399(2) . ?
N1 C9 1.398(2) . ?
N2 C9 1.330(2) . ?
N2 C10 1.333(2) . ?
N3 C9 1.330(2) . ?
N3 C12 1.337(2) . ?
C1 C2 1.389(2) . ?
C1 C6 1.402(2) . ?
C2 H2 0.9300 . ?
C2 C3 1.375(3) . ?
C3 H3 0.9300 . ?
C3 C4 1.389(3) . ?
C4 H4 0.9300 . ?
C4 C5 1.378(2) . ?
C5 H5 0.9300 . ?
C5 C6 1.394(2) . ?
C6 C7 1.440(2) . ?
C7 C8 1.346(2) . ?
C7 C13 1.508(2) . ?
C8 H8 0.9300 . ?
C10 H10 0.9300 . ?
C10 C11 1.366(3) . ?
C11 H11 0.9300 . ?
C11 C12 1.366(3) . ?
C12 H12 0.9300 . ?
C13 H13 0.9800 . ?
C13 C14 1.525(2) . ?
C13 C20 1.509(2) . ?
C14 C15 1.392(2) . ?
C14 C19 1.374(2) . ?
C15 H15 0.9300 . ?
C15 C16 1.381(3) . ?
C16 H16 0.9300 . ?
C16 C17 1.368(3) . ?
C17 H17 0.9300 . ?
C17 C18 1.371(3) . ?
C18 H18 0.9300 . ?
C18 C19 1.380(2) . ?
C19 H19 0.9300 . ?
C20 H20 0.9300 . ?
C20 C21 1.300(2) . ?
C21 H21 0.9300 . ?
C21 C22 1.477(2) . ?
C22 C23 1.376(2) . ?
C22 C27 1.381(3) . ?
C23 H23 0.9300 . ?
C23 C24 1.378(3) . ?
C24 H24 0.9300 . ?
C24 C25 1.364(3) . ?
C25 H25 0.9300 . ?
C25 C26 1.364(3) . ?
C26 H26 0.9300 . ?
C26 C27 1.378(3) . ?
C27 H27 0.9300 . ?

loop_
_geom_torsion_atom_site_label_1
_geom_torsion_atom_site_label_2
_geom_torsion_atom_site_label_3
_geom_torsion_atom_site_label_4
_geom_torsion
_geom_torsion_site_symmetry_1
_geom_torsion_site_symmetry_2
_geom_torsion_site_symmetry_3
_geom_torsion_site_symmetry_4
_geom_torsion_publ_flag
N1 C1 C2 C3 179.48(17) . . . . ?
N1 C1 C6 C5 -178.32(14) . . . . ?
N1 C1 C6 C7 1.16(18) . . . . ?
N2 C10 C11 C12 0.7(3) . . . . ?
C1 N1 C8 C7 0.71(19) . . . . ?
C1 N1 C9 N2 2.4(3) . . . . ?
C1 N1 C9 N3 -177.87(16) . . . . ?
C1 C2 C3 C4 -0.2(3) . . . . ?
C1 C6 C7 C8 -0.74(18) . . . . ?
C1 C6 C7 C13 179.79(15) . . . . ?
C2 C1 C6 C5 2.7(2) . . . . ?
C2 C1 C6 C7 -177.83(15) . . . . ?
C2 C3 C4 C5 1.5(3) . . . . ?
C3 C4 C5 C6 -0.6(3) . . . . ?
C4 C5 C6 C1 -1.4(2) . . . . ?
C4 C5 C6 C7 179.23(17) . . . . ?
C5 C6 C7 C8 178.66(18) . . . . ?
C5 C6 C7 C13 -0.8(3) . . . . ?
C6 C1 C2 C3 -1.8(3) . . . . ?
C6 C7 C8 N1 0.02(19) . . . . ?
C6 C7 C13 C14 -58.2(2) . . . . ?
C6 C7 C13 C20 173.62(15) . . . . ?
C7 C13 C14 C15 153.56(16) . . . . ?
C7 C13 C14 C19 -27.1(2) . . . . ?
C7 C13 C20 C21 100.8(2) . . . . ?
C8 N1 C1 C2 177.70(18) . . . . ?
C8 N1 C1 C6 -1.15(18) . . . . ?
C8 N1 C9 N2 178.46(15) . . . . ?
C8 N1 C9 N3 -1.8(2) . . . . ?
C8 C7 C13 C14 122.43(18) . . . . ?
C8 C7 C13 C20 -5.7(2) . . . . ?
C9 N1 C1 C2 -5.8(3) . . . . ?
C9 N1 C1 C6 175.39(16) . . . . ?
C9 N1 C8 C7 -176.06(15) . . . . ?
C9 N2 C10 C11 1.0(3) . . . . ?
C9 N3 C12 C11 -0.2(3) . . . . ?
C10 N2 C9 N1 176.99(16) . . . . ?
C10 N2 C9 N3 -2.7(3) . . . . ?
C10 C11 C12 N3 -1.1(3) . . . . ?
C12 N3 C9 N1 -177.38(16) . . . . ?
C12 N3 C9 N2 2.3(3) . . . . ?
C13 C7 C8 N1 179.47(15) . . . . ?
C13 C14 C15 C16 179.27(16) . . . . ?
C13 C14 C19 C18 -179.38(16) . . . . ?
C13 C20 C21 C22 -179.71(17) . . . . ?
C14 C13 C20 C21 -27.5(3) . . . . ?
C14 C15 C16 C17 0.2(3) . . . . ?
C15 C14 C19 C18 0.0(3) . . . . ?
C15 C16 C17 C18 -0.2(3) . . . . ?
C16 C17 C18 C19 0.0(3) . . . . ?
C17 C18 C19 C14 0.1(3) . . . . ?
C19 C14 C15 C16 -0.1(3) . . . . ?
C20 C13 C14 C15 -79.1(2) . . . . ?
C20 C13 C14 C19 100.30(19) . . . . ?
C20 C21 C22 C23 -29.2(3) . . . . ?
C20 C21 C22 C27 152.3(2) . . . . ?
C21 C22 C23 C24 -178.5(2) . . . . ?
C21 C22 C27 C26 178.77(19) . . . . ?
C22 C23 C24 C25 0.1(4) . . . . ?
C23 C22 C27 C26 0.3(3) . . . . ?
C23 C24 C25 C26 -0.4(4) . . . . ?
C24 C25 C26 C27 0.7(4) . . . . ?
C25 C26 C27 C22 -0.6(3) . . . . ?
C27 C22 C23 C24 0.0(3) . . . . ?
